data_9014712
loop_
_publ_author_name
'Yang, H.'
'Jenkins, R. A.'
'Thompson, R. M.'
'Downs, R. T.'
'Evans, S. H.'
'Bloch, E. M.'

_publ_section_title
;
 Markascherite, Cu3(MoO4)(OH)4, a new mineral species polymorphic with szenicsite,
 from Copper Creek, Pinal County, Arizona, U.S.A.
;
_journal_name_full 'American Mineralogist'
_journal_page_first 197
_journal_page_last 202
_journal_paper_doi 10.2138/am.2012.3895
_journal_volume 97
_journal_year 2012
_chemical_compound_source 'Copper Creek, Pinal County, Arizona, USA'
_chemical_formula_sum 'Cu3 H8 Mo O8'
_chemical_name_mineral Markascherite
_space_group_IT_number 11
_symmetry_space_group_name_Hall '-P 2yb'
_symmetry_space_group_name_H-M 'P 1 21/m 1'
_cell_angle_alpha 90
_cell_angle_beta 97.428
_cell_angle_gamma 90
_cell_formula_units_Z 2
_cell_length_a 9.9904
_cell_length_b 5.9934
_cell_length_c 5.5255
_cell_volume 328.071
_database_code_amcsd 0018649
_exptl_crystal_density_diffrn 4.278
_cod_original_formula_sum 'Cu3 Mo O8 H8'
_cod_database_code 9014712

loop_
_space_group_symop_operation_xyz
x,y,z
x,1/2-y,z
-x,1/2+y,-z
-x,-y,-z

loop_
_atom_site_aniso_label
_atom_site_aniso_U_11
_atom_site_aniso_U_22
_atom_site_aniso_U_33
_atom_site_aniso_U_12
_atom_site_aniso_U_13
_atom_site_aniso_U_23
Cu1 0.01610 0.00650 0.00900 0.00000 0.00400 0.00000
Cu2 0.01390 0.00740 0.00860 -0.00010 0.00390 0.00090
Cu3 0.01250 0.01140 0.01630 -0.00040 0.00710 0.00020
Mo 0.00920 0.01070 0.00990 0.00000 0.00220 0.00000
O1 0.01100 0.01500 0.01500 0.00000 0.00100 0.00000
O2 0.01400 0.01600 0.01700 0.00000 0.00800 0.00000
O3 0.02100 0.02000 0.02200 0.00400 0.00000 0.00730
O-H4 0.01400 0.00900 0.01500 0.00000 0.00100 0.00000
O-H5 0.01400 0.01800 0.01700 0.00000 0.00700 0.00000
O-H6 0.01100 0.01100 0.01300 -0.00020 0.00300 0.00110

loop_
_atom_site_label
_atom_site_fract_x
_atom_site_fract_y
_atom_site_fract_z
_atom_site_U_iso_or_equiv
_atom_site_type_symbol
_atom_site_attached_hydrogens
Cu1 -0.00037 0.25000 -0.00385 0.01030 Cu 0
Cu2 0.00000 0.50000 0.50000 0.00980 Cu 0
Cu3 0.50000 0.50000 0.00000 0.01300 Cu 0
Mo 0.32101 0.25000 0.42366 0.00980 Mo 0
O1 0.14320 0.25000 0.35330 0.01380 O 0
O2 0.39400 0.25000 0.13650 0.01530 O 0
O3 0.36360 0.01370 0.59750 0.02100 O 0
O-H4 0.10160 0.75000 0.40400 0.01260 O 1
O-H5 0.39220 0.75000 0.08550 0.01590 O 1
O-H6 0.09130 0.50290 0.85140 0.01150 O 1
H1 0.17300 0.75000 0.44000 0.03000 H 0
H2 0.36700 0.75000 0.25000 0.03000 H 0
H3 0.16500 0.51600 0.83700 0.03000 H 0

loop_
_cod_changelog_entry_id
_cod_changelog_entry_author
_cod_changelog_entry_date
_cod_changelog_entry_text
1
;cod-tools version 3.8.0
Id: cif_guess_AMCSD_atom_types 9574 2023-05-10 09:00:05Z saulius
;
2023-05-10T18:55:24+03:00
;Derived atom types and hydrogen counts
from atom names that follow the AMCSD naming convention
(Wat == water, O-H == hydroxyl).
;

loop_
_cod_related_entry_id
_cod_related_entry_database
_cod_related_entry_code
1 AMCSD 0018649
